data_4344443
loop_
_publ_author_name
'Ahmed, Zubair'
'Iftikhar, Khalid'

_publ_section_title
;
 Efficient Layers of Emitting Ternary Lanthanide Complexes for Fabricating
 Red, Green, and Yellow OLEDs.
;
_journal_issue 23
_journal_name_full 'Inorganic chemistry'
_journal_page_first 11209
_journal_page_last 11225
_journal_paper_doi 10.1021/acs.inorgchem.5b01630
_journal_volume 54
_journal_year 2015
_chemical_formula_moiety 'C36 H21 Eu F18 N6 O6'
_chemical_formula_sum 'C36 H21 Eu F18 N6 O6'
_chemical_formula_weight 1127.55
_chemical_name_systematic
; 
 ? 
;
_space_group_IT_number 14
_symmetry_cell_setting monoclinic
_symmetry_space_group_name_Hall '-P 2yn'
_symmetry_space_group_name_H-M 'P 1 21/n 1'
_atom_sites_solution_hydrogens geom
_atom_sites_solution_primary direct
_atom_sites_solution_secondary difmap
_audit_creation_method SHELXL-97
_cell_angle_alpha 90.00
_cell_angle_beta 103.200(7)
_cell_angle_gamma 90.00
_cell_formula_units_Z 4
_cell_length_a 11.9959(17)
_cell_length_b 18.959(3)
_cell_length_c 19.390(3)
_cell_measurement_reflns_used 6285
_cell_measurement_temperature 298(2)
_cell_measurement_theta_max 25.0
_cell_measurement_theta_min 2.0
_cell_volume 4293.4(11)
_computing_structure_refinement 'SHELXL-97 (Sheldrick, 1997)'
_computing_structure_solution 'SHELXS-97 (Sheldrick, 1990)'
_diffrn_ambient_temperature 298(2)
_diffrn_measured_fraction_theta_full 0.999
_diffrn_measured_fraction_theta_max 0.999
_diffrn_measurement_device_type 'oxford diffraction'
_diffrn_radiation_monochromator graphite
_diffrn_radiation_source 'fine-focus sealed tube'
_diffrn_radiation_type MoK\a
_diffrn_radiation_wavelength 0.71073
_diffrn_reflns_av_R_equivalents 0.0271
_diffrn_reflns_av_sigmaI/netI 0.0182
_diffrn_reflns_limit_h_max 14
_diffrn_reflns_limit_h_min -14
_diffrn_reflns_limit_k_max 22
_diffrn_reflns_limit_k_min -22
_diffrn_reflns_limit_l_max 22
_diffrn_reflns_limit_l_min -23
_diffrn_reflns_number 47229
_diffrn_reflns_theta_full 25.00
_diffrn_reflns_theta_max 25.00
_diffrn_reflns_theta_min 1.52
_exptl_absorpt_coefficient_mu 1.590
_exptl_absorpt_correction_T_max 0.8572
_exptl_absorpt_correction_T_min 0.7850
_exptl_absorpt_correction_type multi-scan
_exptl_absorpt_process_details sadabs'
_exptl_crystal_density_diffrn 1.744
_exptl_crystal_density_method 'not measured'
_exptl_crystal_description block
_exptl_crystal_F_000 2208
_exptl_crystal_size_max 0.16
_exptl_crystal_size_mid 0.13
_exptl_crystal_size_min 0.10
_refine_diff_density_max 1.026
_refine_diff_density_min -0.611
_refine_diff_density_rms 0.092
_refine_ls_extinction_method none
_refine_ls_goodness_of_fit_ref 1.098
_refine_ls_hydrogen_treatment constr
_refine_ls_matrix_type full
_refine_ls_number_parameters 604
_refine_ls_number_reflns 7562
_refine_ls_number_restraints 0
_refine_ls_restrained_S_all 1.098
_refine_ls_R_factor_all 0.0541
_refine_ls_R_factor_gt 0.0419
_refine_ls_shift/su_max 0.010
_refine_ls_shift/su_mean 0.000
_refine_ls_structure_factor_coef Fsqd
_refine_ls_weighting_details 'calc w=1/[\s^2^(Fo^2^)+(0.0733P)^2^+5.9762P] where P=(Fo^2^+2Fc^2^)/3'
_refine_ls_weighting_scheme calc
_refine_ls_wR_factor_gt 0.1182
_refine_ls_wR_factor_ref 0.1310
_reflns_number_gt 6285
_reflns_number_total 7562
_reflns_threshold_expression >2sigma(I)
_cod_data_source_file ic5b01630_si_002.cif
_cod_data_source_block shelxl
_cod_depositor_comments 'Adding full bibliography for 4344443--4344445.cif.'
_cod_original_sg_symbol_H-M 'P 21/n'
_cod_database_code 4344443

loop_
_symmetry_equiv_pos_as_xyz
'x, y, z'
'-x+1/2, y+1/2, -z+1/2'
'-x, -y, -z'
'x-1/2, -y-1/2, z-1/2'

loop_
_atom_site_label
_atom_site_type_symbol
_atom_site_fract_x
_atom_site_fract_y
_atom_site_fract_z
_atom_site_U_iso_or_equiv
_atom_site_adp_type
_atom_site_occupancy
_atom_site_symmetry_multiplicity
_atom_site_calc_flag
_atom_site_refinement_flags
C1 C 0.4248(5) -0.0176(3) 0.2069(3) 0.0728(14) Uani 1 1 d .
C2 C 0.3353(7) -0.0642(4) 0.2080(5) 0.118(3) Uani 1 1 d .
H2 H 0.2640 -0.0493 0.2136 0.141 Uiso 1 1 calc R
C3 C 0.3614(10) -0.1351(4) 0.2001(6) 0.128(3) Uani 1 1 d .
H3 H 0.3046 -0.1685 0.1996 0.154 Uiso 1 1 calc R
C4 C 0.4686(9) -0.1582(4) 0.1927(5) 0.110(3) Uani 1 1 d .
H4 H 0.4816 -0.2061 0.1875 0.131 Uiso 1 1 calc R
C5 C 0.5525(6) -0.1118(3) 0.1932(3) 0.086(2) Uani 1 1 d .
H5 H 0.6245 -0.1273 0.1897 0.103 Uiso 1 1 calc R
C6 C 0.5310(5) -0.0389(3) 0.1992(2) 0.0630(13) Uani 1 1 d .
C7 C 0.5934(5) 0.0239(3) 0.2005(3) 0.0640(13) Uani 1 1 d .
H7 H 0.6692 0.0261 0.1966 0.077 Uiso 1 1 calc R
C8 C 0.7822(4) 0.3064(3) 0.1417(3) 0.0645(13) Uani 1 1 d .
H8 H 0.8250 0.2654 0.1424 0.077 Uiso 1 1 calc R
C9 C 0.8201(4) 0.3742(3) 0.1278(3) 0.0613(12) Uani 1 1 d .
C10 C 0.9204(6) 0.4025(4) 0.1125(4) 0.0853(18) Uani 1 1 d .
H10 H 0.9813 0.3737 0.1084 0.102 Uiso 1 1 calc R
C11 C 0.9247(6) 0.4727(4) 0.1041(4) 0.0911(19) Uani 1 1 d .
H11 H 0.9910 0.4926 0.0953 0.109 Uiso 1 1 calc R
C12 C 0.8327(6) 0.5167(3) 0.1080(4) 0.0878(19) Uani 1 1 d .
H12 H 0.8394 0.5650 0.1015 0.105 Uiso 1 1 calc R
C13 C 0.7344(6) 0.4910(3) 0.1211(4) 0.0822(17) Uani 1 1 d .
H13 H 0.6729 0.5202 0.1230 0.099 Uiso 1 1 calc R
C14 C 0.7299(5) 0.4179(3) 0.1314(3) 0.0606(12) Uani 1 1 d .
C15 C 0.7823(5) 0.2072(3) 0.3463(3) 0.0639(13) Uani 1 1 d .
H15 H 0.7393 0.2346 0.3704 0.077 Uiso 1 1 calc R
C16 C 0.8899(4) 0.1809(3) 0.3764(3) 0.0631(12) Uani 1 1 d .
C17 C 0.9649(7) 0.1851(4) 0.4436(3) 0.093(2) Uani 1 1 d .
H17 H 0.9451 0.2103 0.4802 0.112 Uiso 1 1 calc R
C18 C 1.0660(7) 0.1516(5) 0.4534(4) 0.112(3) Uani 1 1 d .
H18 H 1.1173 0.1545 0.4972 0.134 Uiso 1 1 calc R
C19 C 1.0957(6) 0.1127(4) 0.3995(5) 0.104(2) Uani 1 1 d .
H19 H 1.1658 0.0894 0.4084 0.125 Uiso 1 1 calc R
C20 C 1.0254(5) 0.1078(4) 0.3344(4) 0.0868(19) Uani 1 1 d .
H20 H 1.0458 0.0817 0.2985 0.104 Uiso 1 1 calc R
C21 C 0.9219(4) 0.1430(3) 0.3231(3) 0.0621(12) Uani 1 1 d .
C22 C 0.5420(7) 0.4175(3) 0.3338(4) 0.0886(19) Uani 1 1 d .
C23 C 0.5361(5) 0.3385(3) 0.3223(3) 0.0679(14) Uani 1 1 d .
C24 C 0.4844(6) 0.2967(3) 0.3644(4) 0.0802(17) Uani 1 1 d .
H24 H 0.4510 0.3180 0.3980 0.096 Uiso 1 1 calc R
C25 C 0.4809(5) 0.2238(3) 0.3578(3) 0.0641(13) Uani 1 1 d .
C26 C 0.4317(7) 0.1823(4) 0.4110(4) 0.095(2) Uani 1 1 d .
C27 C 0.3052(7) 0.3998(5) 0.0918(7) 0.131(4) Uani 1 1 d .
C28 C 0.3302(5) 0.3270(3) 0.1239(3) 0.0709(14) Uani 1 1 d .
C29 C 0.2402(5) 0.2840(3) 0.1277(4) 0.089(2) Uani 1 1 d .
H29 H 0.1663 0.2983 0.1061 0.106 Uiso 1 1 calc R
C30 C 0.2558(5) 0.2201(3) 0.1627(4) 0.0763(16) Uani 1 1 d .
C31 C 0.1505(6) 0.1775(6) 0.1648(7) 0.128(3) Uani 1 1 d .
C32 C 0.7759(6) 0.1139(3) 0.0492(4) 0.0778(16) Uani 1 1 d .
C33 C 0.6644(5) 0.1317(3) 0.0701(3) 0.0589(12) Uani 1 1 d .
C34 C 0.5616(5) 0.1152(3) 0.0236(3) 0.0697(14) Uani 1 1 d .
H34 H 0.5616 0.0885 -0.0166 0.084 Uiso 1 1 calc R
C35 C 0.4600(5) 0.1379(3) 0.0367(3) 0.0616(12) Uani 1 1 d .
C36 C 0.3470(6) 0.1125(4) -0.0106(3) 0.0811(17) Uani 1 1 d .
N1 N 0.5305(4) 0.0793(2) 0.2080(2) 0.0652(11) Uani 1 1 d .
N2 N 0.7483(4) 0.1888(2) 0.2796(2) 0.0635(10) Uani 1 1 d .
N3 N 0.6791(4) 0.3086(2) 0.1534(3) 0.0654(11) Uani 1 1 d .
N4 N 0.6472(4) 0.3768(2) 0.1470(3) 0.0723(12) Uani 1 1 d .
H4A H 0.5822 0.3922 0.1521 0.087 Uiso 1 1 calc R
N5 N 0.4283(4) 0.0537(2) 0.2120(3) 0.0788(13) Uani 1 1 d .
H5A H 0.3716 0.0794 0.2172 0.095 Uiso 1 1 calc R
N6 N 0.8321(4) 0.1500(2) 0.2656(2) 0.0671(11) Uani 1 1 d .
H6 H 0.8304 0.1314 0.2249 0.081 Uiso 1 1 calc R
O1 O 0.4459(3) 0.1790(2) 0.08367(19) 0.0671(9) Uani 1 1 d .
O2 O 0.6771(3) 0.16066(18) 0.12905(18) 0.0600(8) Uani 1 1 d .
O3 O 0.4338(3) 0.3148(2) 0.1455(2) 0.0689(9) Uani 1 1 d .
O4 O 0.3481(3) 0.1940(2) 0.1966(2) 0.0695(9) Uani 1 1 d .
O5 O 0.5158(3) 0.18778(19) 0.31428(19) 0.0659(9) Uani 1 1 d .
O6 O 0.5800(4) 0.31762(19) 0.2743(2) 0.0713(10) Uani 1 1 d .
F1 F 0.7671(5) 0.0684(3) -0.0018(3) 0.153(2) Uani 1 1 d .
F2 F 0.8522(4) 0.0876(3) 0.1033(3) 0.139(2) Uani 1 1 d .
F3 F 0.8237(4) 0.1696(2) 0.0309(3) 0.1293(17) Uani 1 1 d .
F3A F 0.6393(5) 0.4436(2) 0.3313(4) 0.155(2) Uani 1 1 d .
F4 F 0.4692(6) 0.4493(3) 0.2866(4) 0.185(3) Uani 1 1 d .
F5 F 0.5215(9) 0.4382(3) 0.3927(4) 0.208(4) Uani 1 1 d .
F6 F 0.3804(6) 0.4294(3) 0.0718(5) 0.209(4) Uani 1 1 d .
F7 F 0.2265(11) 0.4012(7) 0.0414(7) 0.373(12) Uani 1 1 d .
F8 F 0.1676(5) 0.1141(3) 0.1809(5) 0.191(4) Uani 1 1 d .
F9 F 0.0826(8) 0.2037(4) 0.1943(7) 0.262(7) Uani 1 1 d .
F10 F 0.3904(7) 0.1224(3) 0.3872(4) 0.175(3) Uani 1 1 d .
F12 F 0.3572(7) 0.2130(3) 0.4329(5) 0.194(4) Uani 1 1 d .
F31 F 0.3615(4) 0.0602(3) -0.0542(2) 0.1168(14) Uani 1 1 d .
F32 F 0.2790(4) 0.0873(3) 0.0264(3) 0.1333(19) Uani 1 1 d .
F33 F 0.2940(5) 0.1618(3) -0.0499(3) 0.155(2) Uani 1 1 d .
F48 F 0.2614(15) 0.4378(5) 0.1231(8) 0.371(12) Uani 1 1 d .
F49 F 0.0849(8) 0.1710(7) 0.0984(7) 0.293(7) Uani 1 1 d .
F54 F 0.5130(7) 0.1592(6) 0.4614(4) 0.242(5) Uani 1 1 d .
Eu1 Eu 0.551759(19) 0.215269(12) 0.197525(12) 0.05037(11) Uani 1 1 d .

loop_
_atom_site_aniso_label
_atom_site_aniso_U_11
_atom_site_aniso_U_22
_atom_site_aniso_U_33
_atom_site_aniso_U_23
_atom_site_aniso_U_13
_atom_site_aniso_U_12
C1 0.077(4) 0.056(3) 0.085(4) 0.001(3) 0.016(3) -0.006(3)
C2 0.100(6) 0.079(5) 0.177(9) 0.007(5) 0.040(6) -0.016(4)
C3 0.155(9) 0.067(5) 0.160(9) 0.006(5) 0.027(7) -0.035(5)
C4 0.159(8) 0.060(4) 0.115(6) 0.000(4) 0.042(6) -0.005(5)
C5 0.125(6) 0.058(4) 0.084(4) 0.006(3) 0.042(4) 0.009(3)
C6 0.086(4) 0.052(3) 0.052(3) 0.006(2) 0.017(3) 0.006(2)
C7 0.064(3) 0.061(3) 0.071(3) 0.006(2) 0.024(3) 0.005(2)
C8 0.056(3) 0.049(3) 0.088(4) -0.007(3) 0.018(3) 0.001(2)
C9 0.060(3) 0.057(3) 0.066(3) -0.006(2) 0.012(2) -0.006(2)
C10 0.071(4) 0.078(4) 0.113(5) 0.001(4) 0.034(4) -0.005(3)
C11 0.087(4) 0.082(4) 0.109(5) 0.006(4) 0.033(4) -0.019(4)
C12 0.109(5) 0.058(3) 0.100(5) 0.012(3) 0.031(4) -0.016(3)
C13 0.101(5) 0.055(3) 0.097(4) 0.010(3) 0.035(4) 0.012(3)
C14 0.066(3) 0.053(3) 0.064(3) -0.001(2) 0.015(2) -0.002(2)
C15 0.058(3) 0.067(3) 0.062(3) -0.008(2) 0.002(2) 0.003(2)
C16 0.062(3) 0.064(3) 0.058(3) 0.004(2) 0.005(2) -0.004(2)
C17 0.100(5) 0.100(5) 0.065(4) 0.004(4) -0.010(3) 0.002(4)
C18 0.093(5) 0.121(6) 0.094(5) 0.020(5) -0.036(4) 0.002(5)
C19 0.060(4) 0.090(5) 0.148(7) 0.023(5) -0.005(4) 0.009(3)
C20 0.065(4) 0.080(4) 0.117(5) 0.014(4) 0.024(4) 0.007(3)
C21 0.059(3) 0.057(3) 0.067(3) 0.015(2) 0.009(2) -0.009(2)
C22 0.095(5) 0.065(4) 0.102(5) -0.011(4) 0.014(4) 0.015(4)
C23 0.069(3) 0.061(3) 0.067(3) -0.008(3) 0.002(3) 0.007(3)
C24 0.088(4) 0.072(4) 0.087(4) -0.017(3) 0.034(4) 0.017(3)
C25 0.055(3) 0.078(4) 0.061(3) -0.003(3) 0.015(2) 0.007(2)
C26 0.112(6) 0.094(5) 0.094(5) 0.000(4) 0.050(5) 0.014(4)
C27 0.069(4) 0.130(7) 0.198(10) 0.097(7) 0.040(6) 0.057(5)
C28 0.058(3) 0.073(4) 0.079(4) 0.013(3) 0.011(3) 0.012(3)
C29 0.047(3) 0.094(5) 0.122(6) 0.024(4) 0.012(3) 0.011(3)
C30 0.055(3) 0.079(4) 0.099(5) 0.005(3) 0.026(3) 0.004(3)
C31 0.043(4) 0.133(8) 0.210(11) 0.035(7) 0.035(5) 0.002(4)
C32 0.087(4) 0.065(3) 0.093(4) -0.003(3) 0.043(4) -0.004(3)
C33 0.073(3) 0.049(3) 0.060(3) 0.001(2) 0.026(3) -0.006(2)
C34 0.087(4) 0.072(3) 0.052(3) -0.010(3) 0.019(3) -0.008(3)
C35 0.077(3) 0.061(3) 0.044(3) 0.002(2) 0.009(2) -0.009(3)
C36 0.086(4) 0.092(4) 0.063(3) -0.012(3) 0.013(3) -0.017(4)
N1 0.070(3) 0.062(3) 0.066(3) 0.002(2) 0.020(2) -0.001(2)
N2 0.060(2) 0.061(2) 0.064(3) 0.000(2) 0.002(2) 0.000(2)
N3 0.062(3) 0.049(2) 0.089(3) 0.001(2) 0.024(2) -0.0004(19)
N4 0.068(3) 0.058(3) 0.098(3) 0.012(2) 0.033(3) 0.012(2)
N5 0.069(3) 0.058(3) 0.115(4) -0.002(3) 0.032(3) 0.002(2)
N6 0.069(3) 0.069(3) 0.061(3) -0.001(2) 0.009(2) 0.000(2)
O1 0.065(2) 0.071(2) 0.060(2) -0.0086(18) 0.0030(17) 0.0064(17)
O2 0.060(2) 0.0575(19) 0.063(2) -0.0035(16) 0.0152(16) -0.0018(15)
O3 0.053(2) 0.062(2) 0.088(3) 0.0074(19) 0.0086(18) 0.0040(16)
O4 0.059(2) 0.070(2) 0.082(3) 0.0073(19) 0.0225(19) 0.0056(18)
O5 0.078(2) 0.060(2) 0.062(2) -0.0073(17) 0.0223(18) -0.0012(18)
O6 0.091(3) 0.057(2) 0.066(2) -0.0086(18) 0.019(2) -0.0058(19)
F1 0.133(4) 0.160(5) 0.195(5) -0.097(4) 0.095(4) -0.031(3)
F2 0.113(3) 0.167(5) 0.151(4) 0.046(4) 0.061(3) 0.062(3)
F3 0.126(4) 0.101(3) 0.190(5) 0.019(3) 0.097(4) -0.013(3)
F3A 0.120(4) 0.077(3) 0.268(7) -0.047(4) 0.043(4) -0.014(3)
F4 0.174(6) 0.078(3) 0.252(8) 0.011(4) -0.053(5) 0.039(3)
F5 0.396(12) 0.089(3) 0.185(6) -0.052(4) 0.160(7) -0.019(5)
F6 0.154(5) 0.134(5) 0.369(11) 0.149(6) 0.122(7) 0.058(4)
F7 0.287(12) 0.287(13) 0.405(17) 0.251(13) -0.212(13) -0.122(10)
F8 0.092(3) 0.097(4) 0.391(12) 0.028(5) 0.074(5) -0.020(3)
F9 0.220(8) 0.150(6) 0.516(19) -0.081(7) 0.291(12) -0.059(5)
F10 0.252(8) 0.101(4) 0.228(7) -0.003(4) 0.174(7) -0.028(4)
F12 0.229(7) 0.103(4) 0.333(10) 0.009(4) 0.235(8) 0.021(4)
F31 0.120(3) 0.128(3) 0.095(3) -0.046(3) 0.009(2) -0.026(3)
F32 0.105(3) 0.185(5) 0.116(3) -0.046(3) 0.037(3) -0.065(3)
F33 0.131(4) 0.114(4) 0.167(5) 0.021(3) -0.080(4) -0.010(3)
F48 0.57(2) 0.167(8) 0.52(2) 0.206(11) 0.42(2) 0.239(12)
F49 0.127(6) 0.360(15) 0.353(14) 0.083(13) -0.028(9) -0.132(8)
F54 0.189(7) 0.384(14) 0.152(6) 0.149(8) 0.036(5) -0.011(8)
Eu1 0.04932(16) 0.04763(16) 0.05177(17) -0.00164(9) 0.00656(11) -0.00037(9)

loop_
_atom_type_symbol
_atom_type_description
_atom_type_scat_dispersion_real
_atom_type_scat_dispersion_imag
_atom_type_scat_source
C C 0.0033 0.0016 'International Tables Vol C Tables 4.2.6.8 and 6.1.1.4'
H H 0.0000 0.0000 'International Tables Vol C Tables 4.2.6.8 and 6.1.1.4'
N N 0.0061 0.0033 'International Tables Vol C Tables 4.2.6.8 and 6.1.1.4'
O O 0.0106 0.0060 'International Tables Vol C Tables 4.2.6.8 and 6.1.1.4'
F F 0.0171 0.0103 'International Tables Vol C Tables 4.2.6.8 and 6.1.1.4'
Eu Eu -0.1578 3.6682 'International Tables Vol C Tables 4.2.6.8 and 6.1.1.4'

loop_
_geom_angle_atom_site_label_1
_geom_angle_atom_site_label_2
_geom_angle_atom_site_label_3
_geom_angle
N5 C1 C6 106.7(5)
N5 C1 C2 129.9(6)
C6 C1 C2 123.4(6)
C1 C2 C3 114.5(8)
C1 C2 H2 122.8
C3 C2 H2 122.8
C4 C3 C2 123.3(8)
C4 C3 H3 118.4
C2 C3 H3 118.4
C5 C4 C3 120.1(7)
C5 C4 H4 119.9
C3 C4 H4 119.9
C4 C5 C6 119.6(7)
C4 C5 H5 120.2
C6 C5 H5 120.2
C1 C6 C7 104.6(5)
C1 C6 C5 119.1(6)
C7 C6 C5 136.3(6)
N1 C7 C6 111.2(5)
N1 C7 H7 124.4
C6 C7 H7 124.4
N3 C8 C9 111.3(5)
N3 C8 H8 124.4
C9 C8 H8 124.4
C14 C9 C10 120.1(5)
C14 C9 C8 104.3(4)
C10 C9 C8 135.6(5)
C11 C10 C9 117.4(6)
C11 C10 H10 121.3
C9 C10 H10 121.3
C10 C11 C12 122.1(6)
C10 C11 H11 119.0
C12 C11 H11 119.0
C13 C12 C11 121.8(6)
C13 C12 H12 119.1
C11 C12 H12 119.1
C12 C13 C14 116.5(6)
C12 C13 H13 121.7
C14 C13 H13 121.7
N4 C14 C9 106.9(4)
N4 C14 C13 131.1(5)
C9 C14 C13 122.0(5)
N2 C15 C16 111.8(5)
N2 C15 H15 124.1
C16 C15 H15 124.1
C15 C16 C21 105.3(5)
C15 C16 C17 135.2(6)
C21 C16 C17 119.5(6)
C18 C17 C16 118.1(7)
C18 C17 H17 121.0
C16 C17 H17 121.0
C17 C18 C19 121.5(7)
C17 C18 H18 119.3
C19 C18 H18 119.3
C20 C19 C18 121.8(6)
C20 C19 H19 119.1
C18 C19 H19 119.1
C19 C20 C21 117.4(7)
C19 C20 H20 121.3
C21 C20 H20 121.3
N6 C21 C20 133.4(6)
N6 C21 C16 104.9(5)
C20 C21 C16 121.8(6)
F4 C22 F3A 105.8(8)
F4 C22 F5 104.9(7)
F3A C22 F5 106.1(7)
F4 C22 C23 111.4(6)
F3A C22 C23 113.0(6)
F5 C22 C23 115.0(7)
O6 C23 C24 126.1(5)
O6 C23 C22 114.5(6)
C24 C23 C22 119.5(6)
C23 C24 C25 121.6(5)
C23 C24 H24 119.2
C25 C24 H24 119.2
O5 C25 C24 127.4(6)
O5 C25 C26 115.1(5)
C24 C25 C26 117.5(5)
F12 C26 F10 107.0(8)
F12 C26 F54 112.7(9)
F10 C26 F54 97.7(8)
F12 C26 C25 114.7(7)
F10 C26 C25 113.2(6)
F54 C26 C25 110.3(7)
F48 C27 F7 92.7(12)
F48 C27 F6 110.4(13)
F7 C27 F6 103.8(12)
F48 C27 C28 115.2(9)
F7 C27 C28 113.7(11)
F6 C27 C28 117.8(6)
O3 C28 C29 127.9(5)
O3 C28 C27 113.4(6)
C29 C28 C27 118.7(6)
C28 C29 C30 121.9(6)
C28 C29 H29 119.0
C30 C29 H29 119.0
O4 C30 C29 127.5(6)
O4 C30 C31 114.8(6)
C29 C30 C31 117.6(6)
F9 C31 F8 111.7(10)
F9 C31 F49 100.4(10)
F8 C31 F49 100.1(12)
F9 C31 C30 117.0(10)
F8 C31 C30 115.6(6)
F49 C31 C30 109.4(9)
F3 C32 F1 107.4(6)
F3 C32 F2 104.8(6)
F1 C32 F2 106.0(6)
F3 C32 C33 111.4(5)
F1 C32 C33 115.3(6)
F2 C32 C33 111.3(5)
O2 C33 C34 126.9(5)
O2 C33 C32 114.3(5)
C34 C33 C32 118.8(5)
C35 C34 C33 120.4(5)
C35 C34 H34 119.8
C33 C34 H34 119.8
O1 C35 C34 127.5(5)
O1 C35 C36 112.8(5)
C34 C35 C36 119.6(5)
F33 C36 F32 108.0(7)
F33 C36 F31 106.4(6)
F32 C36 F31 105.4(6)
F33 C36 C35 112.2(5)
F32 C36 C35 111.6(5)
F31 C36 C35 112.7(6)
C7 N1 N5 105.8(5)
C7 N1 Eu1 135.3(4)
N5 N1 Eu1 118.1(3)
C15 N2 N6 105.6(4)
C15 N2 Eu1 126.3(4)
N6 N2 Eu1 127.9(3)
C8 N3 N4 105.9(4)
C8 N3 Eu1 133.2(4)
N4 N3 Eu1 120.5(3)
N3 N4 C14 111.6(4)
N3 N4 H4A 124.2
C14 N4 H4A 124.2
N1 N5 C1 111.8(5)
N1 N5 H5A 124.1
C1 N5 H5A 124.1
N2 N6 C21 112.4(5)
N2 N6 H6 123.8
C21 N6 H6 123.8
C35 O1 Eu1 136.9(3)
C33 O2 Eu1 136.2(3)
C28 O3 Eu1 136.6(4)
C30 O4 Eu1 133.9(4)
C25 O5 Eu1 132.3(4)
C23 O6 Eu1 134.1(4)
C27 F7 F48 42.5(7)
C27 F48 F7 44.9(8)
O1 Eu1 O6 140.42(13)
O1 Eu1 O3 72.75(13)
O6 Eu1 O3 67.67(13)
O1 Eu1 O2 68.85(12)
O6 Eu1 O2 130.88(12)
O3 Eu1 O2 118.23(12)
O1 Eu1 O5 128.64(13)
O6 Eu1 O5 68.45(13)
O3 Eu1 O5 109.82(13)
O2 Eu1 O5 131.94(12)
O1 Eu1 O4 68.27(13)
O6 Eu1 O4 97.71(14)
O3 Eu1 O4 69.12(12)
O2 Eu1 O4 130.90(12)
O5 Eu1 O4 65.85(13)
O1 Eu1 N2 137.31(14)
O6 Eu1 N2 78.29(14)
O3 Eu1 N2 140.42(13)
O2 Eu1 N2 70.35(13)
O5 Eu1 N2 73.60(14)
O4 Eu1 N2 137.45(14)
O1 Eu1 N1 75.25(14)
O6 Eu1 N1 138.43(13)
O3 Eu1 N1 137.90(13)
O2 Eu1 N1 72.95(13)
O5 Eu1 N1 71.16(13)
O4 Eu1 N1 74.05(13)
N2 Eu1 N1 81.41(14)
O1 Eu1 N3 96.89(14)
O6 Eu1 N3 69.37(14)
O3 Eu1 N3 70.51(13)
O2 Eu1 N3 68.34(12)
O5 Eu1 N3 133.33(14)
O4 Eu1 N3 139.51(13)
N2 Eu1 N3 79.20(14)
N1 Eu1 N3 140.62(14)

loop_
_geom_bond_atom_site_label_1
_geom_bond_atom_site_label_2
_geom_bond_distance
C1 N5 1.357(7)
C1 C6 1.376(8)
C1 C2 1.395(9)
C2 C3 1.396(12)
C2 H2 0.9300
C3 C4 1.397(13)
C3 H3 0.9300
C4 C5 1.334(11)
C4 H4 0.9300
C5 C6 1.415(8)
C5 H5 0.9300
C6 C7 1.404(8)
C7 N1 1.321(7)
C7 H7 0.9300
C8 N3 1.309(7)
C8 C9 1.410(7)
C8 H8 0.9300
C9 C14 1.377(7)
C9 C10 1.410(8)
C10 C11 1.343(9)
C10 H10 0.9300
C11 C12 1.400(10)
C11 H11 0.9300
C12 C13 1.353(9)
C12 H12 0.9300
C13 C14 1.402(8)
C13 H13 0.9300
C14 N4 1.349(7)
C15 N2 1.313(7)
C15 C16 1.382(7)
C15 H15 0.9300
C16 C21 1.384(8)
C16 C17 1.406(8)
C17 C18 1.344(11)
C17 H17 0.9300
C18 C19 1.391(12)
C18 H18 0.9300
C19 C20 1.352(11)
C19 H19 0.9300
C20 C21 1.382(8)
C20 H20 0.9300
C21 N6 1.370(7)
C22 F4 1.264(8)
C22 F3A 1.280(9)
C22 F5 1.283(9)
C22 C23 1.514(8)
C23 O6 1.234(7)
C23 C24 1.381(9)
C24 C25 1.388(8)
C24 H24 0.9300
C25 O5 1.231(6)
C25 C26 1.519(9)
C26 F12 1.221(8)
C26 F10 1.283(10)
C26 F54 1.290(10)
C27 F48 1.143(13)
C27 F7 1.194(12)
C27 F6 1.199(9)
C27 C28 1.516(9)
C28 O3 1.240(6)
C28 C29 1.368(8)
C29 C30 1.380(8)
C29 H29 0.9300
C30 O4 1.253(7)
C30 C31 1.508(9)
C31 F9 1.203(11)
C31 F8 1.247(10)
C31 F49 1.353(15)
C32 F3 1.289(7)
C32 F1 1.297(8)
C32 F2 1.323(8)
C32 C33 1.521(8)
C33 O2 1.246(6)
C33 C34 1.387(8)
C34 C35 1.369(8)
C34 H34 0.9300
C35 O1 1.239(6)
C35 C36 1.530(8)
C36 F33 1.281(8)
C36 F32 1.294(7)
C36 F31 1.341(7)
N1 N5 1.338(6)
N1 Eu1 2.602(5)
N2 N6 1.322(6)
N2 Eu1 2.574(4)
N3 N4 1.346(6)
N3 Eu1 2.606(4)
N4 H4A 0.8600
N5 H5A 0.8600
N6 H6 0.8600
O1 Eu1 2.383(3)
O2 Eu1 2.451(3)
O3 Eu1 2.436(4)
O4 Eu1 2.472(4)
O5 Eu1 2.455(4)
O6 Eu1 2.422(4)
F7 F48 1.692(19)

loop_
_geom_torsion_atom_site_label_1
_geom_torsion_atom_site_label_2
_geom_torsion_atom_site_label_3
_geom_torsion_atom_site_label_4
_geom_torsion
N5 C1 C2 C3 178.8(8)
C6 C1 C2 C3 -0.5(12)
C1 C2 C3 C4 1.0(15)
C2 C3 C4 C5 0.1(15)
C3 C4 C5 C6 -1.8(12)
N5 C1 C6 C7 0.2(6)
C2 C1 C6 C7 179.7(7)
N5 C1 C6 C5 179.4(5)
C2 C1 C6 C5 -1.2(10)
C4 C5 C6 C1 2.3(9)
C4 C5 C6 C7 -178.9(7)
C1 C6 C7 N1 -0.4(6)
C5 C6 C7 N1 -179.3(6)
N3 C8 C9 C14 -0.6(7)
N3 C8 C9 C10 179.7(7)
C14 C9 C10 C11 2.0(10)
C8 C9 C10 C11 -178.3(7)
C9 C10 C11 C12 -1.9(11)
C10 C11 C12 C13 0.5(12)
C11 C12 C13 C14 0.9(10)
C10 C9 C14 N4 -179.8(5)
C8 C9 C14 N4 0.5(6)
C10 C9 C14 C13 -0.7(9)
C8 C9 C14 C13 179.5(6)
C12 C13 C14 N4 178.1(6)
C12 C13 C14 C9 -0.7(9)
N2 C15 C16 C21 -0.7(6)
N2 C15 C16 C17 179.1(7)
C15 C16 C17 C18 -179.8(7)
C21 C16 C17 C18 0.0(10)
C16 C17 C18 C19 -1.2(12)
C17 C18 C19 C20 1.3(13)
C18 C19 C20 C21 -0.1(11)
C19 C20 C21 N6 179.6(6)
C19 C20 C21 C16 -1.2(9)
C15 C16 C21 N6 0.5(6)
C17 C16 C21 N6 -179.3(5)
C15 C16 C21 C20 -178.9(5)
C17 C16 C21 C20 1.2(8)
F4 C22 C23 O6 76.2(9)
F3A C22 C23 O6 -42.7(9)
F5 C22 C23 O6 -164.6(7)
F4 C22 C23 C24 -103.7(8)
F3A C22 C23 C24 137.3(7)
F5 C22 C23 C24 15.4(10)
O6 C23 C24 C25 2.7(10)
C22 C23 C24 C25 -177.4(6)
C23 C24 C25 O5 -3.7(10)
C23 C24 C25 C26 174.6(6)
O5 C25 C26 F12 -150.5(8)
C24 C25 C26 F12 31.0(11)
O5 C25 C26 F10 -27.2(10)
C24 C25 C26 F10 154.3(7)
O5 C25 C26 F54 81.0(10)
C24 C25 C26 F54 -97.5(9)
F48 C27 C28 O3 -112.4(15)
F7 C27 C28 O3 142.3(14)
F6 C27 C28 O3 20.6(15)
F48 C27 C28 C29 66.0(18)
F7 C27 C28 C29 -39.2(17)
F6 C27 C28 C29 -160.9(11)
O3 C28 C29 C30 5.0(12)
C27 C28 C29 C30 -173.2(8)
C28 C29 C30 O4 2.7(12)
C28 C29 C30 C31 178.8(8)
O4 C30 C31 F9 114.6(12)
C29 C30 C31 F9 -62.1(15)
O4 C30 C31 F8 -20.2(14)
C29 C30 C31 F8 163.1(10)
O4 C30 C31 F49 -132.3(10)
C29 C30 C31 F49 51.1(13)
F3 C32 C33 O2 -74.5(7)
F1 C32 C33 O2 162.8(6)
F2 C32 C33 O2 42.1(7)
F3 C32 C33 C34 105.4(7)
F1 C32 C33 C34 -17.3(9)
F2 C32 C33 C34 -138.0(6)
O2 C33 C34 C35 7.7(9)
C32 C33 C34 C35 -172.2(5)
C33 C34 C35 O1 7.4(9)
C33 C34 C35 C36 -173.3(5)
O1 C35 C36 F33 69.4(7)
C34 C35 C36 F33 -110.0(7)
O1 C35 C36 F32 -52.0(8)
C34 C35 C36 F32 128.6(6)
O1 C35 C36 F31 -170.4(5)
C34 C35 C36 F31 10.2(8)
C6 C7 N1 N5 0.4(6)
C6 C7 N1 Eu1 -168.7(4)
C16 C15 N2 N6 0.5(6)
C16 C15 N2 Eu1 176.2(3)
C9 C8 N3 N4 0.5(7)
C9 C8 N3 Eu1 -171.3(4)
C8 N3 N4 C14 -0.2(6)
Eu1 N3 N4 C14 172.9(4)
C9 C14 N4 N3 -0.2(6)
C13 C14 N4 N3 -179.1(6)
C7 N1 N5 C1 -0.2(7)
Eu1 N1 N5 C1 171.1(4)
C6 C1 N5 N1 0.0(7)
C2 C1 N5 N1 -179.4(8)
C15 N2 N6 C21 -0.2(6)
Eu1 N2 N6 C21 -175.7(3)
C20 C21 N6 N2 179.1(6)
C16 C21 N6 N2 -0.2(6)
C34 C35 O1 Eu1 -25.0(9)
C36 C35 O1 Eu1 155.6(4)
C34 C33 O2 Eu1 -6.7(8)
C32 C33 O2 Eu1 173.2(3)
C29 C28 O3 Eu1 5.1(11)
C27 C28 O3 Eu1 -176.6(6)
C29 C30 O4 Eu1 -19.8(11)
C31 C30 O4 Eu1 164.0(6)
C24 C25 O5 Eu1 -22.1(9)
C26 C25 O5 Eu1 159.5(5)
C24 C23 O6 Eu1 25.4(9)
C22 C23 O6 Eu1 -154.6(4)
F6 C27 F7 F48 -111.7(13)
C28 C27 F7 F48 119.1(11)
F6 C27 F48 F7 105.8(11)
C28 C27 F48 F7 -117.8(13)
C35 O1 Eu1 O6 148.1(5)
C35 O1 Eu1 O3 149.4(5)
C35 O1 Eu1 O2 18.8(5)
C35 O1 Eu1 O5 -108.7(5)
C35 O1 Eu1 O4 -136.7(5)
C35 O1 Eu1 N2 0.8(6)
C35 O1 Eu1 N1 -58.3(5)
C35 O1 Eu1 N3 82.4(5)
C23 O6 Eu1 O1 93.3(5)
C23 O6 Eu1 O3 91.9(5)
C23 O6 Eu1 O2 -159.4(5)
C23 O6 Eu1 O5 -31.9(5)
C23 O6 Eu1 O4 28.3(5)
C23 O6 Eu1 N2 -108.7(5)
C23 O6 Eu1 N1 -46.4(6)
C23 O6 Eu1 N3 168.5(5)
C28 O3 Eu1 O1 60.4(6)
C28 O3 Eu1 O6 -120.5(6)
C28 O3 Eu1 O2 113.9(6)
C28 O3 Eu1 O5 -65.3(6)
C28 O3 Eu1 O4 -12.3(5)
C28 O3 Eu1 N2 -153.2(5)
C28 O3 Eu1 N1 18.2(7)
C28 O3 Eu1 N3 164.5(6)
C33 O2 Eu1 O1 -3.2(4)
C33 O2 Eu1 O6 -142.5(4)
C33 O2 Eu1 O3 -58.5(5)
C33 O2 Eu1 O5 120.4(4)
C33 O2 Eu1 O4 27.4(5)
C33 O2 Eu1 N2 164.0(5)
C33 O2 Eu1 N1 77.2(4)
C33 O2 Eu1 N3 -110.2(5)
C25 O5 Eu1 O1 -108.4(5)
C25 O5 Eu1 O6 29.8(5)
C25 O5 Eu1 O3 -25.0(5)
C25 O5 Eu1 O2 156.0(4)
C25 O5 Eu1 O4 -79.8(5)
C25 O5 Eu1 N2 113.4(5)
C25 O5 Eu1 N1 -160.3(5)
C25 O5 Eu1 N3 56.5(5)
C30 O4 Eu1 O1 -60.0(6)
C30 O4 Eu1 O6 81.6(6)
C30 O4 Eu1 O3 19.1(5)
C30 O4 Eu1 O2 -90.7(6)
C30 O4 Eu1 O5 143.8(6)
C30 O4 Eu1 N2 162.7(5)
C30 O4 Eu1 N1 -140.1(6)
C30 O4 Eu1 N3 14.5(7)
C15 N2 Eu1 O1 -168.4(4)
N6 N2 Eu1 O1 6.3(5)
C15 N2 Eu1 O6 32.2(4)
N6 N2 Eu1 O6 -153.1(4)
C15 N2 Eu1 O3 63.0(5)
N6 N2 Eu1 O3 -122.4(4)
C15 N2 Eu1 O2 173.8(5)
N6 N2 Eu1 O2 -11.5(4)
C15 N2 Eu1 O5 -38.5(4)
N6 N2 Eu1 O5 136.2(4)
C15 N2 Eu1 O4 -56.4(5)
N6 N2 Eu1 O4 118.2(4)
C15 N2 Eu1 N1 -111.3(5)
N6 N2 Eu1 N1 63.4(4)
C15 N2 Eu1 N3 103.2(5)
N6 N2 Eu1 N3 -82.2(4)
C7 N1 Eu1 O1 93.9(5)
N5 N1 Eu1 O1 -74.2(4)
C7 N1 Eu1 O6 -111.3(5)
N5 N1 Eu1 O6 80.5(4)
C7 N1 Eu1 O3 135.5(5)
N5 N1 Eu1 O3 -32.7(5)
C7 N1 Eu1 O2 22.0(5)
N5 N1 Eu1 O2 -146.2(4)
C7 N1 Eu1 O5 -125.5(5)
N5 N1 Eu1 O5 66.3(4)
C7 N1 Eu1 O4 165.1(5)
N5 N1 Eu1 O4 -3.0(4)
C7 N1 Eu1 N2 -50.0(5)
N5 N1 Eu1 N2 141.8(4)
C7 N1 Eu1 N3 11.1(6)
N5 N1 Eu1 N3 -157.0(4)
C8 N3 Eu1 O1 -95.7(5)
N4 N3 Eu1 O1 93.4(4)
C8 N3 Eu1 O6 122.6(6)
N4 N3 Eu1 O6 -48.3(4)
C8 N3 Eu1 O3 -164.7(6)
N4 N3 Eu1 O3 24.4(4)
C8 N3 Eu1 O2 -31.8(5)
N4 N3 Eu1 O2 157.3(4)
C8 N3 Eu1 O5 96.1(5)
N4 N3 Eu1 O5 -74.8(4)
C8 N3 Eu1 O4 -160.1(5)
N4 N3 Eu1 O4 29.0(5)
C8 N3 Eu1 N2 41.2(5)
N4 N3 Eu1 N2 -129.7(4)
C8 N3 Eu1 N1 -20.6(6)
N4 N3 Eu1 N1 168.5(4)
